data_4323622
loop_
_publ_author_name
'Anita Schmidt'
'Robert Glaum'

_publ_contact_author
;     
                Robert Glaum     
                Institut f\"ur Anorganische und Analytische Chemie     
                Justus-Liebig-Universit\"at Gie\&sen     
                Heinrich-Buff-Ring 58     
                D-35392 Gie\&sen     
                Germany     
;
_publ_contact_author_email Robert.Glaum@anorg.chemie.uni-giessen.de
_publ_contact_author_fax '+49 641 7025673'
_publ_contact_author_phone '+49 641 7025690'
_publ_section_title
;
 Cr~3~Si~2~O~7~.1/4MX (MX = NaCl, NaBr, KCl, KBr): A Cage Structure Built
 from [Cr^II^O~4~] and [Si~2~O~7~] Units 1
;
_journal_name_full 'Inorganic Chemistry'
_journal_page_first 4883
_journal_page_last 4887
_journal_paper_doi 10.1021/ic9700718
_journal_volume 36
_journal_year 1997
_chemical_compound_source
;
purple crystals were prepared by reacting mixtures of Cr~2~O~3~, Cr, 
SiO~2~ and the respective alkali halide in evacuated silica ampoules at 
approximately 1350 \%C for two days.
;
_chemical_formula_moiety KCr~12~(Si~2~O~7~)~4~Cl
_chemical_formula_structural 'Cr~3~Si~2~O~7~* 1/4 KCl'
_chemical_formula_sum 'Cl2 Cr24 K2 O56 Si16'
_chemical_formula_weight 2742.54
_chemical_name_systematic
; 
dodeca-Chromium(II)-potassiumchloridetetradisilicate 
;
_space_group_IT_number 139
_symmetry_cell_setting tetragonal
_symmetry_space_group_name_Hall '-I 4 2'
_symmetry_space_group_name_H-M 'I 4/m m m'
_atom_sites_solution_hydrogens geom
_atom_sites_solution_primary direct
_atom_sites_solution_secondary difmap
_audit_creation_method SHELXL
_cell_angle_alpha 90.00
_cell_angle_beta 90.00
_cell_angle_gamma 90.00
_cell_formula_units_Z 1
_cell_length_a 10.3851(11)
_cell_length_b 10.3851(11)
_cell_length_c 12.975(2)
_cell_measurement_reflns_used 88
_cell_measurement_temperature 293(2)
_cell_measurement_theta_max 12.5
_cell_measurement_theta_min 10.1
_cell_volume 1399.4(3)
_computing_cell_refinement 'STADI4 (STOE & Cie)'
_computing_data_collection
; 
Data collection by the peak/background method, refinement of the cell  
parameters and the reduction of the data were performed using the software  
package STADI4 (STOE & Cie). Scattering factors, dispersion 
corrections and absorption coefficients were taken from International Tables 
for Crystallography, Vol. C. (1992), tables 6.1.1.4, 4.2.6.8 and 4.2.4.2  
respectively. 
;
_computing_data_reduction 'STADI4 (STOE & Cie)'
_computing_publication_material SHELXL-93
_computing_structure_refinement 'SHELXL-93 (Sheldrick, 1993)'
_computing_structure_solution 'SHELXS-86 (Sheldrick, 1990)'
_diffrn_ambient_temperature 293(2)
_diffrn_measurement_device 'Four circle diffractometer AED2 (Fa. Stoe)'
_diffrn_measurement_method \q/2\q
_diffrn_radiation_monochromator graphite
_diffrn_radiation_source 'fine-focus sealed tube'
_diffrn_radiation_type MoK\a
_diffrn_radiation_wavelength 0.71073
_diffrn_reflns_av_R_equivalents 0.0285
_diffrn_reflns_av_sigmaI/netI 0.0123
_diffrn_reflns_limit_h_max 16
_diffrn_reflns_limit_h_min -16
_diffrn_reflns_limit_k_max 16
_diffrn_reflns_limit_k_min 0
_diffrn_reflns_limit_l_max 20
_diffrn_reflns_limit_l_min -20
_diffrn_reflns_number 6448
_diffrn_reflns_theta_max 35.05
_diffrn_reflns_theta_min 2.51
_diffrn_standards_decay_% 0.0
_diffrn_standards_interval_time 120
_diffrn_standards_number 3
_exptl_absorpt_coefficient_mu 5.156
_exptl_absorpt_correction_T_max 0.4963
_exptl_absorpt_correction_T_min 0.2547
_exptl_absorpt_correction_type 'Psi scan (North, Phillips & Mathews, 1968)'
_exptl_crystal_colour purple
_exptl_crystal_density_diffrn 3.254
_exptl_crystal_description 'rectangular plate'
_exptl_crystal_F_000 1320
_exptl_crystal_size_max 0.34
_exptl_crystal_size_mid 0.20
_exptl_crystal_size_min 0.03
_refine_diff_density_max 2.291
_refine_diff_density_min -1.355
_refine_diff_density_rms 0.150
_refine_ls_extinction_coef 0.0015(2)
_refine_ls_extinction_expression Fc^*^=kFc[1+0.001xFc^2^\l^3^/sin(2\q)]^-1/4^
_refine_ls_extinction_method SHELXL
_refine_ls_goodness_of_fit_all 1.515
_refine_ls_goodness_of_fit_obs 1.516
_refine_ls_matrix_type full
_refine_ls_number_parameters 43
_refine_ls_number_reflns 925
_refine_ls_number_restraints 0
_refine_ls_restrained_S_all 1.515
_refine_ls_restrained_S_obs 1.516
_refine_ls_R_factor_all 0.0375
_refine_ls_R_factor_obs 0.0373
_refine_ls_shift/esd_max 0.000
_refine_ls_shift/esd_mean 0.000
_refine_ls_structure_factor_coef Fsqd
_refine_ls_weighting_details 'w=1/[\s^2^(Fo^2^)+(0.0066P)^2^+12.1770P] where P=(Fo^2^+2Fc^2^)/3'
_refine_ls_weighting_scheme calc
_refine_ls_wR_factor_all 0.0755
_refine_ls_wR_factor_obs 0.0754
_reflns_number_observed 922
_reflns_number_total 925
_reflns_observed_criterion >2sigma(I)
_cod_data_source_file ic9700718_4.cif
_cod_data_source_block kcl
_cod_depositor_comments
;
The following automatic conversions were performed:

'_geom_bond_publ_flag' value 'Y' changed to 'y' according to the
built-in table from CIF Core dictionary named 'cif_core.dic' version
2.4.1 from 2010-06-29 (33 times).

'_geom_angle_publ_flag' value 'Y'
changed to 'y' according to the built-in table from CIF Core
dictionary named 'cif_core.dic' version 2.4.1 from 2010-06-29 (108
times).

Automatic conversion script
Id: cif_fix_values 1715 2011-07-08 13:25:40Z adriana 

The following automatic conversions were performed:

'_refine_ls_weighting_scheme' value 'calc
w=1/[\s^2^(Fo^2^)+(0.0066P)^2^+12.1770P] where P=(Fo^2^+2Fc^2^)/3'
was changed to 'calc'. New tag '_refine_ls_weighting_details' was
created. The value of the new tag was set to
'w=1/[\s^2^(Fo^2^)+(0.0066P)^2^+12.1770P] where P=(Fo^2^+2Fc^2^)/3'.

Automatic conversion script
Id: cif_fix_values 3143 2015-03-26 13:38:13Z robertas 
;
_cod_original_cell_volume 1399.3(3)
_cod_database_code 4323622

loop_
_symmetry_equiv_pos_as_xyz
'x, y, z'
'-x, -y, z'
'-y, x, z'
'y, -x, z'
'-x, y, -z'
'x, -y, -z'
'y, x, -z'
'-y, -x, -z'
'x+1/2, y+1/2, z+1/2'
'-x+1/2, -y+1/2, z+1/2'
'-y+1/2, x+1/2, z+1/2'
'y+1/2, -x+1/2, z+1/2'
'-x+1/2, y+1/2, -z+1/2'
'x+1/2, -y+1/2, -z+1/2'
'y+1/2, x+1/2, -z+1/2'
'-y+1/2, -x+1/2, -z+1/2'
'-x, -y, -z'
'x, y, -z'
'y, -x, -z'
'-y, x, -z'
'x, -y, z'
'-x, y, z'
'-y, -x, z'
'y, x, z'
'-x+1/2, -y+1/2, -z+1/2'
'x+1/2, y+1/2, -z+1/2'
'y+1/2, -x+1/2, -z+1/2'
'-y+1/2, x+1/2, -z+1/2'
'x+1/2, -y+1/2, z+1/2'
'-x+1/2, y+1/2, z+1/2'
'-y+1/2, -x+1/2, z+1/2'
'y+1/2, x+1/2, z+1/2'

loop_
_atom_site_aniso_label
_atom_site_aniso_U_11
_atom_site_aniso_U_22
_atom_site_aniso_U_33
_atom_site_aniso_U_23
_atom_site_aniso_U_13
_atom_site_aniso_U_12
Cr1 0.0177(4) 0.0049(3) 0.0051(3) 0.000 0.000 0.000
Cr2 0.0123(2) 0.0050(2) 0.0064(2) 0.000 -0.0028(2) 0.000
Si1 0.0058(2) 0.0058(2) 0.0040(3) 0.0003(2) 0.0003(2) -0.0009(3)
O1 0.0084(8) 0.0084(8) 0.0030(11) 0.000 0.000 -0.0016(11)
O2 0.0077(6) 0.0077(6) 0.0059(8) 0.0018(5) 0.0018(5) 0.0003(8)
O3 0.0158(8) 0.0062(7) 0.0065(6) 0.0001(5) -0.0026(6) -0.0010(6)
Cl 0.0241(13) 0.0241(13) 0.056(4) 0.000 0.000 0.000
K 0.0105(8) 0.0105(8) 0.042(2) 0.000 0.000 0.000

loop_
_atom_site_label
_atom_site_type_symbol
_atom_site_fract_x
_atom_site_fract_y
_atom_site_fract_z
_atom_site_U_iso_or_equiv
_atom_site_thermal_displace_type
_atom_site_occupancy
_atom_site_calc_flag
_atom_site_refinement_flags
_atom_site_disorder_group
Cr1 Cr 0.31898(9) 0.0000 0.5000 0.0092(2) Uani 1 d S .
Cr2 Cr 0.22727(6) 0.0000 0.28298(4) 0.00789(13) Uani 1 d S .
Si1 Si 0.22141(6) 0.22141(6) 0.11236(6) 0.0052(2) Uani 1 d S .
O1 O 0.1706(2) 0.1706(2) 0.0000 0.0066(5) Uani 1 d S .
O2 O 0.1443(2) 0.1443(2) 0.2014(2) 0.0071(4) Uani 1 d S .
O3 O 0.3089(2) 0.1254(2) 0.38168(12) 0.0095(3) Uani 1 d . .
Cl Cl 0.0000 0.0000 0.4320(5) 0.0349(12) Uani 0.50 d SP .
K K 0.0000 0.0000 -0.0423(4) 0.0210(7) Uani 0.50 d SP .

loop_
_atom_type_symbol
_atom_type_description
_atom_type_scat_dispersion_real
_atom_type_scat_dispersion_imag
_atom_type_scat_source
Cr Cr 0.3209 0.6236 'International Tables Vol C Tables 4.2.6.8 and 6.1.1.4'
Si Si 0.0817 0.0704 'International Tables Vol C Tables 4.2.6.8 and 6.1.1.4'
O O 0.0106 0.0060 'International Tables Vol C Tables 4.2.6.8 and 6.1.1.4'
Cl Cl 0.1484 0.1585 'International Tables Vol C Tables 4.2.6.8 and 6.1.1.4'
K K 0.2009 0.2494 'International Tables Vol C Tables 4.2.6.8 and 6.1.1.4'

loop_
_geom_angle_atom_site_label_1
_geom_angle_atom_site_label_2
_geom_angle_atom_site_label_3
_geom_angle
_geom_angle_site_symmetry_1
_geom_angle_site_symmetry_3
_geom_angle_publ_flag
O3 Cr1 O3 174.04(12) 21 18_556 y
O3 Cr1 O3 99.20(10) 21 6_556 y
O3 Cr1 O3 80.49(10) 18_556 6_556 y
O3 Cr1 O3 80.49(10) 21 . y
O3 Cr1 O3 99.20(10) 18_556 . y
O3 Cr1 O3 174.04(12) 6_556 . y
O3 Cr2 O3 80.60(10) . 21 y
O3 Cr2 O2 171.60(8) . 4 y
O3 Cr2 O2 91.90(8) 21 4 y
O3 Cr2 O2 91.90(8) . . y
O3 Cr2 O2 171.60(8) 21 . y
O2 Cr2 O2 95.31(14) 4 . y
O2 Si1 O3 110.81(8) . 16 y
O2 Si1 O3 110.81(8) . 25 y
O3 Si1 O3 112.18(14) 16 25 y
O2 Si1 O1 108.44(15) . . y
O3 Si1 O1 107.20(9) 16 . y
O3 Si1 O1 107.20(9) 25 . y
Si1 O1 Si1 125.8(2) . 18 y
Si1 O1 K 129.5(2) . . y
Si1 O1 K 104.76(14) 18 . y
Si1 O1 K 104.76(14) . 17 y
Si1 O1 K 129.5(2) 18 17 y
K O1 K 24.7(2) . 17 y
Si1 O2 Cr2 121.89(7) . . y
Si1 O2 Cr2 121.89(7) . 3 y
Cr2 O2 Cr2 110.83(11) . 3 y
Si1 O2 O1 36.04(9) . . y
Cr2 O2 O1 123.32(6) . . y
Cr2 O2 O1 123.32(6) 3 . y
Si1 O3 Cr2 125.62(10) 25 . y
Si1 O3 Cr1 127.37(10) 25 . y
Cr2 O3 Cr1 95.07(7) . . y
Si1 O3 O3 168.49(7) 25 21 y
Cr2 O3 O3 49.70(5) . 21 y
Cr1 O3 O3 49.76(5) . 21 y
Cl Cl Cr2 129.32(10) 17_556 4 y
Cl Cl Cr2 129.32(10) 17_556 2 y
Cr2 Cl Cr2 66.33(11) 4 2 y
Cl Cl Cr2 129.32(10) 17_556 3 y
Cr2 Cl Cr2 101.4(2) 4 3 y
Cr2 Cl Cr2 66.33(11) 2 3 y
Cl Cl Cr2 129.32(10) 17_556 . y
Cr2 Cl Cr2 66.33(11) 4 . y
Cr2 Cl Cr2 101.4(2) 2 . y
Cr2 Cl Cr2 66.33(11) 3 . y
Cl Cl Cr1 75.08(12) 17_556 . y
Cr2 Cl Cr1 99.39(5) 4 . y
Cr2 Cl Cr1 155.6(2) 2 . y
Cr2 Cl Cr1 99.39(5) 3 . y
Cr2 Cl Cr1 54.24(2) . . y
Cl Cl Cr1 75.08(12) 17_556 3 y
Cr2 Cl Cr1 155.6(2) 4 3 y
Cr2 Cl Cr1 99.39(5) 2 3 y
Cr2 Cl Cr1 54.24(2) 3 3 y
Cr2 Cl Cr1 99.39(5) . 3 y
Cr1 Cl Cr1 86.20(6) . 3 y
Cl Cl Cr1 75.08(11) 17_556 19_556 y
Cr2 Cl Cr1 54.24(2) 4 19_556 y
Cr2 Cl Cr1 99.39(5) 2 19_556 y
Cr2 Cl Cr1 155.6(2) 3 19_556 y
Cr2 Cl Cr1 99.39(5) . 19_556 y
Cr1 Cl Cr1 86.20(6) . 19_556 y
Cr1 Cl Cr1 150.2(2) 3 19_556 y
Cl Cl Cr1 75.08(11) 17_556 17_556 y
Cr2 Cl Cr1 99.39(5) 4 17_556 y
Cr2 Cl Cr1 54.24(2) 2 17_556 y
Cr2 Cl Cr1 99.39(5) 3 17_556 y
Cr2 Cl Cr1 155.6(2) . 17_556 y
Cr1 Cl Cr1 150.2(2) . 17_556 y
Cr1 Cl Cr1 86.20(6) 3 17_556 y
Cr1 Cl Cr1 86.20(6) 19_556 17_556 y
K K O1 77.66(10) 17 . y
K K O1 77.66(10) 17 17 y
O1 K O1 155.3(2) . 17 y
K K O1 77.66(10) 17 19 y
O1 K O1 87.38(4) . 19 y
O1 K O1 87.38(4) 17 19 y
K K O1 77.66(10) 17 3 y
O1 K O1 87.38(4) . 3 y
O1 K O1 87.38(4) 17 3 y
O1 K O1 155.3(2) 19 3 y
K K O2 134.25(8) 17 17 y
O1 K O2 148.1(2) . 17 y
O1 K O2 56.60(6) 17 17 y
O1 K O2 98.58(6) 19 17 y
O1 K O2 98.58(6) 3 17 y
K K O2 134.25(8) 17 20 y
O1 K O2 98.58(6) . 20 y
O1 K O2 98.58(6) 17 20 y
O1 K O2 148.1(2) 19 20 y
O1 K O2 56.60(6) 3 20 y
O2 K O2 60.86(9) 17 20 y
K K O2 134.25(8) 17 19 y
O1 K O2 98.58(6) . 19 y
O1 K O2 98.58(6) 17 19 y
O1 K O2 56.60(6) 19 19 y
O1 K O2 148.1(2) 3 19 y
O2 K O2 60.86(9) 17 19 y
O2 K O2 91.5(2) 20 19 y
K K O2 134.25(8) 17 18 y
O1 K O2 56.60(6) . 18 y
O1 K O2 148.1(2) 17 18 y
O1 K O2 98.58(6) 19 18 y
O1 K O2 98.58(6) 3 18 y
O2 K O2 91.5(2) 17 18 y
O2 K O2 60.86(9) 20 18 y
O2 K O2 60.86(9) 19 18 y

loop_
_geom_bond_atom_site_label_1
_geom_bond_atom_site_label_2
_geom_bond_distance
_geom_bond_site_symmetry_2
_geom_bond_publ_flag
Cr1 O3 2.016(2) 21 y
Cr1 O3 2.016(2) 18_556 y
Cr1 O3 2.016(2) 6_556 y
Cr1 O3 2.016(2) . y
Cr2 O3 2.014(2) . y
Cr2 O3 2.014(2) 21 y
Cr2 O2 2.0271(13) 4 y
Cr2 O2 2.0271(13) . y
Si1 O2 1.618(2) . y
Si1 O3 1.624(2) 16 y
Si1 O3 1.624(2) 25 y
Si1 O1 1.638(2) . y
O1 Si1 1.638(2) 18 y
O1 K 2.565(4) . y
O1 K 2.565(4) 17 y
O2 Cr2 2.0271(13) 3 y
O3 Si1 1.624(2) 25 y
O3 O3 2.605(3) 21 y
Cl Cl 1.765(14) 17_556 y
Cl Cr2 3.051(5) 4 y
Cl Cr2 3.051(5) 2 y
Cl Cr2 3.051(5) 3 y
Cl Cr1 3.428(2) 3 y
Cl Cr1 3.428(2) 19_556 y
Cl Cr1 3.428(2) 17_556 y
K K 1.097(9) 17 y
K O1 2.565(4) 17 y
K O1 2.565(4) 19 y
K O1 2.565(4) 3 y
K O2 2.958(4) 17 y
K O2 2.958(4) 20 y
K O2 2.958(4) 19 y
K O2 2.958(4) 18 y
